data_4070937
loop_
_publ_author_name
'Ueba-Ohshima, Kiyomi'
'Iwamoto, Takeaki'
'Kira, Mitsuo'

_publ_section_title
;
 Synthesis, Structure, and Facile Ring Flipping of a
 Bicyclo[1.1.0]tetrasilane
;
_journal_issue 3
_journal_name_full Organometallics
_journal_page_first 320
_journal_paper_doi 10.1021/om7011375
_journal_volume 27
_journal_year 2008
_chemical_formula_sum 'C36 H90 Br2 Si10'
_chemical_formula_weight 963.80
_chemical_name_systematic
; 
 ? 
;
_space_group_IT_number 2
_symmetry_cell_setting triclinic
_symmetry_space_group_name_Hall '-P 1'
_symmetry_space_group_name_H-M 'P -1'
_atom_sites_solution_hydrogens geom
_atom_sites_solution_primary direct
_atom_sites_solution_secondary difmap
_audit_creation_method SHELXL-97
_cell_angle_alpha 66.232(7)
_cell_angle_beta 85.365(10)
_cell_angle_gamma 64.031(7)
_cell_formula_units_Z 1
_cell_length_a 10.62360(10)
_cell_length_b 12.1382(4)
_cell_length_c 12.6622(2)
_cell_measurement_reflns_used 4287
_cell_measurement_temperature 173(2)
_cell_measurement_theta_max 27.5
_cell_measurement_theta_min 3.2
_cell_volume 1334.33(14)
_computing_cell_refinement CRYSTALCLEAR
_computing_data_collection CRYSTALCLEAR
_computing_data_reduction CRYSTALCLEAR
_computing_structure_refinement 'SHELXL-97 (Sheldrick, 1997)'
_computing_structure_solution 'SHELXS-97 (Sheldrick, 1990)'
_diffrn_ambient_temperature 173(2)
_diffrn_detector_area_resol_mean 14.63
_diffrn_measured_fraction_theta_full 0.942
_diffrn_measured_fraction_theta_max 0.942
_diffrn_measurement_device_type 'Rigaku/MSC Saturn CCD'
_diffrn_measurement_method \w
_diffrn_radiation_monochromator graphite
_diffrn_radiation_source 'fine-focus sealed tube'
_diffrn_radiation_type MoK\a
_diffrn_radiation_wavelength 0.71070
_diffrn_reflns_av_R_equivalents 0.0117
_diffrn_reflns_av_sigmaI/netI 0.0216
_diffrn_reflns_limit_h_max 13
_diffrn_reflns_limit_h_min -13
_diffrn_reflns_limit_k_max 15
_diffrn_reflns_limit_k_min -15
_diffrn_reflns_limit_l_max 16
_diffrn_reflns_limit_l_min -16
_diffrn_reflns_number 10474
_diffrn_reflns_theta_full 27.48
_diffrn_reflns_theta_max 27.48
_diffrn_reflns_theta_min 3.18
_exptl_absorpt_coefficient_mu 1.766
_exptl_absorpt_correction_T_max 0.6665
_exptl_absorpt_correction_T_min 0.6665
_exptl_absorpt_correction_type psi-scan
_exptl_absorpt_process_details '(Jacobson, 1998)'
_exptl_crystal_colour Colorless
_exptl_crystal_density_diffrn 1.199
_exptl_crystal_density_method 'not measured'
_exptl_crystal_description prism
_exptl_crystal_F_000 516
_exptl_crystal_size_max 0.25
_exptl_crystal_size_mid 0.25
_exptl_crystal_size_min 0.25
_refine_diff_density_max 0.502
_refine_diff_density_min -0.301
_refine_diff_density_rms 0.054
_refine_ls_extinction_method none
_refine_ls_goodness_of_fit_ref 1.071
_refine_ls_hydrogen_treatment constr
_refine_ls_matrix_type full
_refine_ls_number_parameters 232
_refine_ls_number_reflns 5768
_refine_ls_number_restraints 0
_refine_ls_restrained_S_all 1.071
_refine_ls_R_factor_all 0.0294
_refine_ls_R_factor_gt 0.0278
_refine_ls_shift/su_max 0.001
_refine_ls_shift/su_mean 0.000
_refine_ls_structure_factor_coef Fsqd
_refine_ls_weighting_details 'calc w=1/[\s^2^(Fo^2^)+(0.0324P)^2^+0.6948P] where P=(Fo^2^+2Fc^2^)/3'
_refine_ls_weighting_scheme calc
_refine_ls_wR_factor_gt 0.0683
_refine_ls_wR_factor_ref 0.0694
_reflns_number_gt 5504
_reflns_number_total 5768
_reflns_threshold_expression >2sigma(I)
_cod_data_source_file om7011375-file003.cif
_cod_data_source_block dibromocyclotetrasilane
_cod_original_sg_symbol_H-M P-1
_cod_database_code 4070937

loop_
_symmetry_equiv_pos_as_xyz
'x, y, z'
'-x, -y, -z'

loop_
_atom_site_label
_atom_site_type_symbol
_atom_site_fract_x
_atom_site_fract_y
_atom_site_fract_z
_atom_site_U_iso_or_equiv
_atom_site_adp_type
_atom_site_occupancy
_atom_site_symmetry_multiplicity
_atom_site_calc_flag
_atom_site_refinement_flags
Si1 Si 0.11712(5) 0.48122(4) 0.40584(4) 0.01871(9) Uani 1 1 d .
Si2 Si -0.10666(5) 0.66539(4) 0.39854(4) 0.01826(9) Uani 1 1 d .
Si3 Si 0.21957(5) 0.38005(5) 0.27186(4) 0.02399(10) Uani 1 1 d .
Si4 Si -0.08113(5) 0.85827(5) 0.38747(4) 0.02233(10) Uani 1 1 d .
Si5 Si -0.27698(5) 0.70703(5) 0.25445(4) 0.02439(11) Uani 1 1 d .
Br1 Br 0.293618(18) 0.536039(18) 0.420740(16) 0.02842(6) Uani 1 1 d .
C1 C 0.3906(2) 0.2384(2) 0.35715(19) 0.0399(5) Uani 1 1 d .
H1 H 0.3751 0.1952 0.4377 0.060 Uiso 1 1 calc R
H2 H 0.4585 0.2735 0.3556 0.060 Uiso 1 1 calc R
H3 H 0.4277 0.1726 0.3228 0.060 Uiso 1 1 calc R
C2 C 0.1109(2) 0.3088(2) 0.23819(18) 0.0376(5) Uani 1 1 d .
H4 H 0.1627 0.2561 0.1937 0.056 Uiso 1 1 calc R
H5 H 0.0218 0.3822 0.1924 0.056 Uiso 1 1 calc R
H6 H 0.0915 0.2507 0.3109 0.056 Uiso 1 1 calc R
C3 C 0.2657(2) 0.4813(2) 0.12649(17) 0.0323(4) Uani 1 1 d .
C4 C 0.3559(3) 0.3796(3) 0.0754(2) 0.0596(7) Uani 1 1 d .
H7 H 0.3023 0.3354 0.0655 0.089 Uiso 1 1 calc R
H8 H 0.4422 0.3119 0.1283 0.089 Uiso 1 1 calc R
H9 H 0.3806 0.4266 -0.0002 0.089 Uiso 1 1 calc R
C5 C 0.3510(3) 0.5502(3) 0.1376(2) 0.0550(7) Uani 1 1 d .
H10 H 0.3763 0.5940 0.0612 0.083 Uiso 1 1 calc R
H11 H 0.4369 0.4832 0.1912 0.083 Uiso 1 1 calc R
H12 H 0.2945 0.6177 0.1677 0.083 Uiso 1 1 calc R
C6 C 0.1357(3) 0.5892(3) 0.0409(2) 0.0634(8) Uani 1 1 d .
H13 H 0.0784 0.6554 0.0721 0.095 Uiso 1 1 calc R
H14 H 0.0802 0.5479 0.0286 0.095 Uiso 1 1 calc R
H15 H 0.1647 0.6340 -0.0333 0.095 Uiso 1 1 calc R
C7 C 0.0712(2) 0.80534(19) 0.49162(17) 0.0313(4) Uani 1 1 d .
H16 H 0.0580 0.8810 0.5093 0.047 Uiso 1 1 calc R
H17 H 0.1590 0.7773 0.4565 0.047 Uiso 1 1 calc R
H18 H 0.0761 0.7301 0.5635 0.047 Uiso 1 1 calc R
C8 C -0.2405(2) 0.9708(2) 0.43351(19) 0.0359(4) Uani 1 1 d .
H19 H -0.2409 0.9275 0.5176 0.054 Uiso 1 1 calc R
H20 H -0.3260 0.9872 0.3932 0.054 Uiso 1 1 calc R
H21 H -0.2378 1.0565 0.4137 0.054 Uiso 1 1 calc R
C9 C -0.0541(2) 0.96568(18) 0.23628(16) 0.0275(4) Uani 1 1 d .
C10 C 0.0538(2) 0.8767(2) 0.18208(18) 0.0367(4) Uani 1 1 d .
H22 H 0.0181 0.8194 0.1714 0.055 Uiso 1 1 calc R
H23 H 0.1428 0.8203 0.2335 0.055 Uiso 1 1 calc R
H24 H 0.0696 0.9333 0.1066 0.055 Uiso 1 1 calc R
C11 C 0.0031(3) 1.0570(2) 0.24892(19) 0.0417(5) Uani 1 1 d .
H25 H 0.0939 1.0014 0.2979 0.063 Uiso 1 1 calc R
H26 H -0.0639 1.1138 0.2848 0.063 Uiso 1 1 calc R
H27 H 0.0157 1.1138 0.1720 0.063 Uiso 1 1 calc R
C12 C -0.1926(2) 1.0562(2) 0.15544(18) 0.0384(5) Uani 1 1 d .
H28 H -0.1748 1.1094 0.0791 0.058 Uiso 1 1 calc R
H29 H -0.2594 1.1167 0.1885 0.058 Uiso 1 1 calc R
H30 H -0.2323 1.0007 0.1469 0.058 Uiso 1 1 calc R
C13 C -0.2684(2) 0.5429(2) 0.27240(19) 0.0388(5) Uani 1 1 d .
H31 H -0.3116 0.5541 0.2010 0.058 Uiso 1 1 calc R
H32 H -0.3194 0.5134 0.3375 0.058 Uiso 1 1 calc R
H33 H -0.1697 0.4754 0.2881 0.058 Uiso 1 1 calc R
C14 C -0.2195(2) 0.7731(2) 0.10717(17) 0.0398(5) Uani 1 1 d .
H34 H -0.1225 0.7103 0.1061 0.060 Uiso 1 1 calc R
H35 H -0.2241 0.8610 0.0905 0.060 Uiso 1 1 calc R
H36 H -0.2820 0.7823 0.0481 0.060 Uiso 1 1 calc R
C15 C -0.47097(19) 0.82791(19) 0.24666(17) 0.0301(4) Uani 1 1 d .
C16 C -0.4931(2) 0.9713(2) 0.2075(3) 0.0570(7) Uani 1 1 d .
H37 H -0.5941 1.0309 0.1977 0.086 Uiso 1 1 calc R
H38 H -0.4548 0.9983 0.1334 0.086 Uiso 1 1 calc R
H39 H -0.4446 0.9773 0.2662 0.086 Uiso 1 1 calc R
C17 C -0.5551(2) 0.8257(3) 0.1553(2) 0.0524(6) Uani 1 1 d .
H40 H -0.5496 0.7359 0.1811 0.079 Uiso 1 1 calc R
H41 H -0.5157 0.8484 0.0812 0.079 Uiso 1 1 calc R
H42 H -0.6539 0.8916 0.1451 0.079 Uiso 1 1 calc R
C18 C -0.5315(3) 0.7875(3) 0.3609(2) 0.0660(9) Uani 1 1 d .
H43 H -0.4816 0.7916 0.4201 0.099 Uiso 1 1 calc R
H44 H -0.5200 0.6957 0.3857 0.099 Uiso 1 1 calc R
H45 H -0.6319 0.8492 0.3508 0.099 Uiso 1 1 calc R

loop_
_atom_site_aniso_label
_atom_site_aniso_U_11
_atom_site_aniso_U_22
_atom_site_aniso_U_33
_atom_site_aniso_U_23
_atom_site_aniso_U_13
_atom_site_aniso_U_12
Si1 0.0197(2) 0.0166(2) 0.0198(2) -0.00835(18) 0.00205(17) -0.00726(17)
Si2 0.0184(2) 0.0148(2) 0.0190(2) -0.00582(17) 0.00005(16) -0.00577(17)
Si3 0.0260(2) 0.0240(2) 0.0263(2) -0.0145(2) 0.00674(19) -0.0116(2)
Si4 0.0252(2) 0.0163(2) 0.0243(2) -0.00799(19) 0.00182(18) -0.00830(19)
Si5 0.0234(2) 0.0232(2) 0.0240(2) -0.0090(2) -0.00330(18) -0.0079(2)
Br1 0.02674(10) 0.02905(11) 0.03339(11) -0.01231(8) 0.00126(7) -0.01575(8)
C1 0.0364(11) 0.0307(11) 0.0436(12) -0.0189(10) 0.0012(9) -0.0034(9)
C2 0.0490(12) 0.0456(12) 0.0385(11) -0.0263(10) 0.0134(9) -0.0312(10)
C3 0.0374(10) 0.0360(10) 0.0297(9) -0.0175(8) 0.0138(8) -0.0196(9)
C4 0.084(2) 0.0620(16) 0.0527(14) -0.0412(13) 0.0420(14) -0.0390(15)
C5 0.0730(17) 0.0760(18) 0.0485(14) -0.0330(13) 0.0305(13) -0.0574(16)
C6 0.0608(17) 0.0653(18) 0.0406(13) -0.0004(13) 0.0031(12) -0.0270(15)
C7 0.0367(10) 0.0252(9) 0.0313(9) -0.0116(8) -0.0038(8) -0.0119(8)
C8 0.0365(10) 0.0254(10) 0.0429(11) -0.0175(9) 0.0072(9) -0.0087(8)
C9 0.0318(9) 0.0217(9) 0.0271(9) -0.0053(7) 0.0004(7) -0.0142(8)
C10 0.0376(11) 0.0376(11) 0.0320(10) -0.0114(9) 0.0093(8) -0.0178(9)
C11 0.0552(13) 0.0345(11) 0.0411(11) -0.0074(9) -0.0011(10) -0.0308(11)
C12 0.0388(11) 0.0311(11) 0.0336(10) -0.0032(9) -0.0050(9) -0.0134(9)
C13 0.0490(12) 0.0283(10) 0.0385(11) -0.0151(9) -0.0061(9) -0.0136(9)
C14 0.0386(11) 0.0524(13) 0.0303(10) -0.0181(10) 0.0028(8) -0.0206(10)
C15 0.0218(8) 0.0286(10) 0.0343(10) -0.0088(8) -0.0044(7) -0.0091(7)
C16 0.0295(11) 0.0335(12) 0.099(2) -0.0266(14) -0.0102(12) -0.0037(9)
C17 0.0337(11) 0.0579(15) 0.0599(15) -0.0214(13) -0.0179(11) -0.0142(11)
C18 0.0273(11) 0.085(2) 0.0435(14) -0.0075(14) 0.0044(10) -0.0063(12)

loop_
_atom_type_symbol
_atom_type_description
_atom_type_scat_dispersion_real
_atom_type_scat_dispersion_imag
_atom_type_scat_source
Si Si 0.0817 0.0704 'International Tables Vol C Tables 4.2.6.8 and 6.1.1.4'
C C 0.0033 0.0016 'International Tables Vol C Tables 4.2.6.8 and 6.1.1.4'
H H 0.0000 0.0000 'International Tables Vol C Tables 4.2.6.8 and 6.1.1.4'
Br Br -0.2901 2.4595 'International Tables Vol C Tables 4.2.6.8 and 6.1.1.4'

loop_
_geom_angle_atom_site_label_1
_geom_angle_atom_site_label_2
_geom_angle_atom_site_label_3
_geom_angle
_geom_angle_site_symmetry_3
Br1 Si1 Si3 96.01(2) .
Br1 Si1 Si2 108.38(2) .
Si3 Si1 Si2 133.32(3) .
Br1 Si1 Si2 105.83(2) 2_566
Si3 Si1 Si2 117.59(2) 2_566
Si2 Si1 Si2 93.67(2) 2_566
Si5 Si2 Si4 116.55(3) .
Si5 Si2 Si1 110.00(2) .
Si4 Si2 Si1 112.47(2) .
Si5 Si2 Si1 113.76(2) 2_566
Si4 Si2 Si1 113.85(2) 2_566
Si1 Si2 Si1 86.33(2) 2_566
C1 Si3 C2 108.85(10) .
C1 Si3 C3 106.42(10) .
C2 Si3 C3 107.19(9) .
C1 Si3 Si1 102.14(7) .
C2 Si3 Si1 111.63(7) .
C3 Si3 Si1 120.00(6) .
C7 Si4 C8 105.35(9) .
C7 Si4 C9 107.56(9) .
C8 Si4 C9 107.59(9) .
C7 Si4 Si2 110.94(6) .
C8 Si4 Si2 110.45(7) .
C9 Si4 Si2 114.48(6) .
C13 Si5 C14 104.76(10) .
C13 Si5 C15 107.87(10) .
C14 Si5 C15 107.07(9) .
C13 Si5 Si2 109.03(7) .
C14 Si5 Si2 108.16(7) .
C15 Si5 Si2 119.04(6) .
C6 C3 C5 107.1(2) .
C6 C3 C4 108.9(2) .
C5 C3 C4 107.88(19) .
C6 C3 Si3 112.53(15) .
C5 C3 Si3 114.17(14) .
C4 C3 Si3 106.14(15) .
C10 C9 C12 109.87(16) .
C10 C9 C11 108.25(17) .
C12 C9 C11 107.71(16) .
C10 C9 Si4 110.63(13) .
C12 C9 Si4 111.73(13) .
C11 C9 Si4 108.54(13) .
C16 C15 C18 109.0(2) .
C16 C15 C17 107.27(19) .
C18 C15 C17 108.0(2) .
C16 C15 Si5 111.98(14) .
C18 C15 Si5 112.88(14) .
C17 C15 Si5 107.50(15) .

loop_
_geom_bond_atom_site_label_1
_geom_bond_atom_site_label_2
_geom_bond_distance
_geom_bond_site_symmetry_2
Si1 Br1 2.2902(5) .
Si1 Si3 2.4044(6) .
Si1 Si2 2.4234(7) .
Si1 Si2 2.4269(7) 2_566
Si2 Si5 2.4182(7) .
Si2 Si4 2.4207(6) .
Si2 Si1 2.4269(7) 2_566
Si3 C1 1.873(2) .
Si3 C2 1.874(2) .
Si3 C3 1.9226(19) .
Si4 C7 1.8765(19) .
Si4 C8 1.879(2) .
Si4 C9 1.9169(19) .
Si5 C13 1.873(2) .
Si5 C14 1.879(2) .
Si5 C15 1.9178(19) .
C3 C6 1.521(3) .
C3 C5 1.523(3) .
C3 C4 1.539(3) .
C9 C10 1.529(3) .
C9 C12 1.530(3) .
C9 C11 1.540(3) .
C15 C16 1.515(3) .
C15 C18 1.516(3) .
C15 C17 1.533(3) .

loop_
_geom_torsion_atom_site_label_1
_geom_torsion_atom_site_label_2
_geom_torsion_atom_site_label_3
_geom_torsion_atom_site_label_4
_geom_torsion
_geom_torsion_site_symmetry_1
_geom_torsion_site_symmetry_4
Br1 Si1 Si2 Si5 138.01(2) . .
Si3 Si1 Si2 Si5 20.31(4) . .
Si2 Si1 Si2 Si5 -113.97(3) 2_566 .
Br1 Si1 Si2 Si4 6.31(3) . .
Si3 Si1 Si2 Si4 -111.39(3) . .
Si2 Si1 Si2 Si4 114.33(3) 2_566 .
Br1 Si1 Si2 Si1 -108.02(2) . 2_566
Si3 Si1 Si2 Si1 134.28(4) . 2_566
Si2 Si1 Si2 Si1 0.0 2_566 2_566
Br1 Si1 Si3 C1 60.88(8) . .
Si2 Si1 Si3 C1 -176.78(8) . .
Si2 Si1 Si3 C1 -50.49(8) 2_566 .
Br1 Si1 Si3 C2 177.03(8) . .
Si2 Si1 Si3 C2 -60.63(9) . .
Si2 Si1 Si3 C2 65.66(8) 2_566 .
Br1 Si1 Si3 C3 -56.38(8) . .
Si2 Si1 Si3 C3 65.96(8) . .
Si2 Si1 Si3 C3 -167.75(8) 2_566 .
Si5 Si2 Si4 C7 -172.27(7) . .
Si1 Si2 Si4 C7 -43.93(7) . .
Si1 Si2 Si4 C7 52.22(7) 2_566 .
Si5 Si2 Si4 C8 71.29(8) . .
Si1 Si2 Si4 C8 -160.37(7) . .
Si1 Si2 Si4 C8 -64.22(8) 2_566 .
Si5 Si2 Si4 C9 -50.32(7) . .
Si1 Si2 Si4 C9 78.02(7) . .
Si1 Si2 Si4 C9 174.17(7) 2_566 .
Si4 Si2 Si5 C13 175.55(8) . .
Si1 Si2 Si5 C13 46.02(8) . .
Si1 Si2 Si5 C13 -48.90(8) 2_566 .
Si4 Si2 Si5 C14 62.17(8) . .
Si1 Si2 Si5 C14 -67.35(8) . .
Si1 Si2 Si5 C14 -162.28(8) 2_566 .
Si4 Si2 Si5 C15 -60.21(8) . .
Si1 Si2 Si5 C15 170.27(7) . .
Si1 Si2 Si5 C15 75.35(7) 2_566 .
C1 Si3 C3 C6 172.32(18) . .
C2 Si3 C3 C6 56.0(2) . .
Si1 Si3 C3 C6 -72.64(19) . .
C1 Si3 C3 C5 -65.38(19) . .
C2 Si3 C3 C5 178.28(17) . .
Si1 Si3 C3 C5 49.66(19) . .
C1 Si3 C3 C4 53.32(18) . .
C2 Si3 C3 C4 -63.02(19) . .
Si1 Si3 C3 C4 168.36(14) . .
C7 Si4 C9 C10 78.83(15) . .
C8 Si4 C9 C10 -168.12(14) . .
Si2 Si4 C9 C10 -44.95(15) . .
C7 Si4 C9 C12 -158.43(14) . .
C8 Si4 C9 C12 -45.37(16) . .
Si2 Si4 C9 C12 77.80(14) . .
C7 Si4 C9 C11 -39.81(16) . .
C8 Si4 C9 C11 73.25(16) . .
Si2 Si4 C9 C11 -163.58(12) . .
C13 Si5 C15 C16 -168.21(17) . .
C14 Si5 C15 C16 -55.93(19) . .
Si2 Si5 C15 C16 66.99(18) . .
C13 Si5 C15 C18 68.3(2) . .
C14 Si5 C15 C18 -179.39(19) . .
Si2 Si5 C15 C18 -56.5(2) . .
C13 Si5 C15 C17 -50.64(17) . .
C14 Si5 C15 C17 61.64(17) . .
Si2 Si5 C15 C17 -175.45(13) . .
